data_4122915
loop_
_publ_author_name
'Han, Ying-Feng'
'Zhang, Long'
'Weng, Lin-Hong'
'Jin, Guo-Xin'

_publ_section_title
;
 H2-Initiated Reversible Switching between Two-Dimensional Metallacycles
 and Three-Dimensional Cylinders.
;
_journal_issue 41
_journal_name_full 'Journal of the American Chemical Society'
_journal_page_first 14608
_journal_paper_doi 10.1021/ja508543y
_journal_volume 136
_journal_year 2014
_chemical_formula_sum 'C46 H62 F12 Ir2 N8 O12 S8'
_chemical_formula_weight 1787.92
_chemical_name_systematic
; 
 ? 
;
_space_group_IT_number 15
_symmetry_cell_setting monoclinic
_symmetry_space_group_name_Hall '-C 2yc'
_symmetry_space_group_name_H-M 'C 1 2/c 1'
_atom_sites_solution_hydrogens geom
_atom_sites_solution_primary direct
_atom_sites_solution_secondary difmap
_audit_creation_method SHELXL-97
_cell_angle_alpha 90.00
_cell_angle_beta 108.581(6)
_cell_angle_gamma 90.00
_cell_formula_units_Z 8
_cell_length_a 34.139(14)
_cell_length_b 11.739(5)
_cell_length_c 35.255(14)
_cell_measurement_reflns_used 934
_cell_measurement_temperature 293(2)
_cell_measurement_theta_max 20.913
_cell_measurement_theta_min 2.564
_cell_volume 13392(10)
_computing_cell_refinement 'Bruker SMART'
_computing_data_collection 'Bruker SMART'
_computing_data_reduction 'Bruker SHELXTL'
_computing_molecular_graphics 'Bruker SHELXTL'
_computing_publication_material 'Bruker SHELXTL'
_computing_structure_refinement 'SHELXL-97 (Sheldrick, 1997)'
_computing_structure_solution 'SHELXS-97 (Sheldrick, 1990)'
_diffrn_ambient_temperature 293(2)
_diffrn_measured_fraction_theta_full 0.968
_diffrn_measured_fraction_theta_max 0.968
_diffrn_measurement_device_type 'CCD area detector'
_diffrn_measurement_method 'phi and omega scans'
_diffrn_radiation_monochromator graphite
_diffrn_radiation_source 'fine-focus sealed tube'
_diffrn_radiation_type MoK\a
_diffrn_radiation_wavelength 0.71073
_diffrn_reflns_av_R_equivalents 0.0605
_diffrn_reflns_av_sigmaI/netI 0.1290
_diffrn_reflns_limit_h_max 43
_diffrn_reflns_limit_h_min -41
_diffrn_reflns_limit_k_max 14
_diffrn_reflns_limit_k_min -14
_diffrn_reflns_limit_l_max 44
_diffrn_reflns_limit_l_min -37
_diffrn_reflns_number 31743
_diffrn_reflns_theta_full 27.18
_diffrn_reflns_theta_max 27.18
_diffrn_reflns_theta_min 1.26
_diffrn_standards_decay_% 5.38
_exptl_absorpt_coefficient_mu 4.312
_exptl_absorpt_correction_T_max 0.7242
_exptl_absorpt_correction_T_min 0.6257
_exptl_absorpt_correction_type multi-scan
_exptl_absorpt_process_details sadabs
_exptl_crystal_colour red
_exptl_crystal_density_diffrn 1.773
_exptl_crystal_density_method 'not measured'
_exptl_crystal_description prism
_exptl_crystal_F_000 7040
_exptl_crystal_size_max 0.12
_exptl_crystal_size_mid 0.10
_exptl_crystal_size_min 0.08
_refine_diff_density_max 1.102
_refine_diff_density_min -0.608
_refine_diff_density_rms 0.109
_refine_ls_extinction_method none
_refine_ls_goodness_of_fit_ref 0.750
_refine_ls_hydrogen_treatment constr
_refine_ls_matrix_type full
_refine_ls_number_parameters 734
_refine_ls_number_reflns 14410
_refine_ls_number_restraints 8
_refine_ls_restrained_S_all 0.756
_refine_ls_R_factor_all 0.0860
_refine_ls_R_factor_gt 0.0397
_refine_ls_shift/su_max 0.003
_refine_ls_shift/su_mean 0.000
_refine_ls_structure_factor_coef Fsqd
_refine_ls_weighting_details 'calc w=1/[\s^2^(Fo^2^)+(0.0340P)^2^+0.0000P] where P=(Fo^2^+2Fc^2^)/3'
_refine_ls_weighting_scheme calc
_refine_ls_wR_factor_gt 0.0779
_refine_ls_wR_factor_ref 0.0824
_reflns_number_gt 6879
_reflns_number_total 14410
_reflns_threshold_expression >2sigma(I)
_cod_data_source_file ja508543y_si_001.cif
_cod_data_source_block 5(OTf)4
_cod_depositor_comments
;
The following automatic conversions were performed:

'_symmetry_cell_setting' value 'Monoclinic' changed to 'monoclinic'
according to
/usr/data/users/saulius/crontab/automatic-downloads/current/ACS/lib/dictionaries/cif_core.dic
dictionary named 'cif_core.dic' version 2.4.2 from 2011-04-26.

Automatic conversion script
Id: cif_fix_values 2827 2014-09-09 07:05:25Z andrius 
;
_cod_original_cell_volume 13393(9)
_cod_original_sg_symbol_H-M C2/c
_cod_database_code 4122915

loop_
_symmetry_equiv_pos_as_xyz
'x, y, z'
'-x, y, -z+1/2'
'x+1/2, y+1/2, z'
'-x+1/2, y+1/2, -z+1/2'
'-x, -y, -z'
'x, -y, z-1/2'
'-x+1/2, -y+1/2, -z'
'x+1/2, -y+1/2, z-1/2'

loop_
_atom_site_label
_atom_site_type_symbol
_atom_site_fract_x
_atom_site_fract_y
_atom_site_fract_z
_atom_site_U_iso_or_equiv
_atom_site_adp_type
_atom_site_occupancy
_atom_site_symmetry_multiplicity
_atom_site_calc_flag
_atom_site_refinement_flags
Ir1 Ir 0.471646(8) 0.77897(2) 0.103058(7) 0.04997(8) Uani 1 1 d .
Ir2 Ir 0.742530(8) 0.82930(2) 0.156960(8) 0.06305(10) Uani 1 1 d .
S1 S 0.51240(5) 0.63062(13) 0.09463(4) 0.0496(4) Uani 1 1 d .
S2 S 0.74603(6) 0.64699(15) 0.18197(5) 0.0749(6) Uani 1 1 d .
S3 S 0.69765(5) 0.76837(13) 0.09712(5) 0.0554(4) Uani 1 1 d .
S4 S 0.46642(5) 0.85251(14) 0.04090(5) 0.0604(5) Uani 1 1 d .
S5 S 0.57953(7) 0.23235(18) 0.10555(6) 0.0748(5) Uani 1 1 d .
S6 S 0.86478(8) 0.7832(3) 0.04506(11) 0.1353(11) Uani 1 1 d D
S7 S 0.83686(14) 0.2271(3) 0.21657(10) 0.1450(12) Uani 1 1 d D
F1 F 0.5680(3) 0.1996(5) 0.17279(19) 0.182(3) Uani 1 1 d .
F2 F 0.60414(17) 0.0720(4) 0.15827(14) 0.1303(18) Uani 1 1 d .
F3 F 0.6292(2) 0.2355(6) 0.17697(19) 0.198(4) Uani 1 1 d .
F4 F 0.8127(2) 0.8940(6) -0.0083(2) 0.187(3) Uani 1 1 d D
F5 F 0.8379(3) 0.9849(7) 0.0448(3) 0.298(6) Uani 1 1 d D
F6 F 0.8749(3) 0.9532(7) 0.0083(4) 0.373(8) Uani 1 1 d D
F7 F 0.8359(4) 0.4425(8) 0.2157(3) 0.271(6) Uani 1 1 d D
F8 F 0.8877(4) 0.3642(10) 0.2507(4) 0.400(9) Uani 1 1 d D
F9 F 0.8722(4) 0.3745(8) 0.1859(4) 0.304(6) Uani 1 1 d D
N1 N 0.51630(17) 0.4682(4) 0.15201(16) 0.0587(14) Uani 1 1 d .
N2 N 0.56734(16) 0.5848(4) 0.16827(15) 0.0592(14) Uani 1 1 d .
N3 N 0.68167(18) 0.5093(5) 0.14162(17) 0.0645(15) Uani 1 1 d .
N4 N 0.7336(2) 0.5016(5) 0.1190(2) 0.0816(18) Uani 1 1 d .
N5 N 0.69876(16) 0.9248(5) 0.03908(16) 0.0662(16) Uani 1 1 d .
N6 N 0.64740(15) 0.9462(4) 0.06197(14) 0.0521(13) Uani 1 1 d .
N7 N 0.52506(14) 0.7830(4) 0.00754(13) 0.0496(12) Uani 1 1 d .
N8 N 0.47256(15) 0.6713(4) -0.00604(13) 0.0507(13) Uani 1 1 d .
O1 O 0.57374(14) 0.3519(4) 0.10916(13) 0.0797(14) Uani 1 1 d .
O2 O 0.5444(2) 0.1668(5) 0.08697(18) 0.144(3) Uani 1 1 d .
O3 O 0.6129(2) 0.2055(4) 0.09094(18) 0.123(2) Uani 1 1 d .
O4 O 0.8309(2) 0.7356(7) 0.0582(2) 0.169(3) Uani 1 1 d .
O5 O 0.8990(2) 0.8100(9) 0.0776(3) 0.266(6) Uani 1 1 d .
O6 O 0.8739(2) 0.7201(6) 0.0143(2) 0.167(3) Uani 1 1 d .
O7 O 0.8041(4) 0.2529(10) 0.1798(3) 0.365(10) Uani 1 1 d .
O8 O 0.8246(3) 0.2317(10) 0.2493(3) 0.253(6) Uani 1 1 d .
O9 O 0.8643(4) 0.1466(9) 0.2182(3) 0.276(7) Uani 1 1 d .
C1 C 0.5321(2) 0.5573(5) 0.13965(17) 0.0497(16) Uani 1 1 d .
C2 C 0.5416(2) 0.4368(6) 0.1897(2) 0.073(2) Uani 1 1 d .
H2 H 0.5376 0.3762 0.2050 0.087 Uiso 1 1 calc R
C3 C 0.5725(2) 0.5100(6) 0.1994(2) 0.072(2) Uani 1 1 d .
H3 H 0.5942 0.5107 0.2234 0.087 Uiso 1 1 calc R
C4 C 0.5968(2) 0.6732(6) 0.1650(2) 0.071(2) Uani 1 1 d .
H4A H 0.6134 0.6966 0.1917 0.085 Uiso 1 1 calc R
H4B H 0.5815 0.7392 0.1516 0.085 Uiso 1 1 calc R
C5 C 0.6247(2) 0.6334(6) 0.1427(2) 0.070(2) Uani 1 1 d .
H5A H 0.6402 0.6979 0.1379 0.084 Uiso 1 1 calc R
H5B H 0.6080 0.6039 0.1169 0.084 Uiso 1 1 calc R
C6 C 0.6548(2) 0.5415(6) 0.1647(2) 0.078(2) Uani 1 1 d .
H6A H 0.6714 0.5697 0.1907 0.093 Uiso 1 1 calc R
H6B H 0.6396 0.4753 0.1687 0.093 Uiso 1 1 calc R
C7 C 0.7199(2) 0.5544(5) 0.1466(2) 0.0585(17) Uani 1 1 d .
C8 C 0.7053(3) 0.4280(7) 0.0965(3) 0.100(3) Uani 1 1 d .
H8 H 0.7076 0.3836 0.0755 0.120 Uiso 1 1 calc R
C9 C 0.6731(3) 0.4321(7) 0.1108(2) 0.092(3) Uani 1 1 d .
H9 H 0.6490 0.3895 0.1013 0.110 Uiso 1 1 calc R
C10 C 0.4802(2) 0.4034(6) 0.1286(2) 0.085(2) Uani 1 1 d .
H10A H 0.4600 0.4544 0.1118 0.127 Uiso 1 1 calc R
H10B H 0.4684 0.3643 0.1463 0.127 Uiso 1 1 calc R
H10C H 0.4883 0.3488 0.1122 0.127 Uiso 1 1 calc R
C11 C 0.7738(2) 0.5278(7) 0.1131(3) 0.117(3) Uani 1 1 d .
H11A H 0.7693 0.5772 0.0904 0.175 Uiso 1 1 calc R
H11B H 0.7864 0.4584 0.1085 0.175 Uiso 1 1 calc R
H11C H 0.7916 0.5648 0.1365 0.175 Uiso 1 1 calc R
C12 C 0.68134(18) 0.8844(5) 0.06521(18) 0.0538(16) Uani 1 1 d .
C13 C 0.6762(2) 1.0161(6) 0.0192(2) 0.080(2) Uani 1 1 d .
H13 H 0.6821 1.0606 -0.0001 0.095 Uiso 1 1 calc R
C14 C 0.6441(2) 1.0289(6) 0.0329(2) 0.072(2) Uani 1 1 d .
H14 H 0.6234 1.0834 0.0244 0.087 Uiso 1 1 calc R
C15 C 0.61755(17) 0.9280(5) 0.08353(16) 0.0523(16) Uani 1 1 d .
H15A H 0.6035 0.9992 0.0845 0.063 Uiso 1 1 calc R
H15B H 0.6323 0.9055 0.1108 0.063 Uiso 1 1 calc R
C16 C 0.58582(16) 0.8379(5) 0.06421(16) 0.0456(14) Uani 1 1 d .
H16A H 0.5714 0.8165 0.0828 0.055 Uiso 1 1 calc R
H16B H 0.6000 0.7708 0.0591 0.055 Uiso 1 1 calc R
C17 C 0.55439(17) 0.8764(5) 0.02518(17) 0.0543(16) Uani 1 1 d .
H17A H 0.5393 0.9418 0.0301 0.065 Uiso 1 1 calc R
H17B H 0.5686 0.8991 0.0065 0.065 Uiso 1 1 calc R
C18 C 0.48840(18) 0.7663(5) 0.01383(16) 0.0449(15) Uani 1 1 d .
C19 C 0.4987(2) 0.6302(6) -0.02484(17) 0.0617(18) Uani 1 1 d .
H19 H 0.4946 0.5649 -0.0406 0.074 Uiso 1 1 calc R
C20 C 0.5313(2) 0.6995(5) -0.01695(18) 0.0591(18) Uani 1 1 d .
H20 H 0.5538 0.6925 -0.0263 0.071 Uiso 1 1 calc R
C21 C 0.7338(2) 0.8767(7) 0.0315(2) 0.092(2) Uani 1 1 d .
H21A H 0.7467 0.8224 0.0521 0.138 Uiso 1 1 calc R
H21B H 0.7531 0.9360 0.0314 0.138 Uiso 1 1 calc R
H21C H 0.7252 0.8392 0.0060 0.138 Uiso 1 1 calc R
C22 C 0.43323(19) 0.6206(6) -0.00789(18) 0.071(2) Uani 1 1 d .
H22A H 0.4343 0.5955 0.0183 0.107 Uiso 1 1 calc R
H22B H 0.4277 0.5568 -0.0258 0.107 Uiso 1 1 calc R
H22C H 0.4117 0.6762 -0.0174 0.107 Uiso 1 1 calc R
C23 C 0.4215(3) 0.8745(9) 0.1115(2) 0.078(2) Uani 1 1 d .
C24 C 0.4243(4) 0.7655(9) 0.1298(4) 0.108(3) Uani 1 1 d .
C25 C 0.4607(5) 0.7586(13) 0.1600(3) 0.126(5) Uani 1 1 d .
C26 C 0.4822(3) 0.8584(16) 0.1600(4) 0.131(5) Uani 1 1 d .
C27 C 0.4576(4) 0.9320(7) 0.1296(4) 0.097(3) Uani 1 1 d .
C28 C 0.3854(3) 0.9167(12) 0.0803(3) 0.205(7) Uani 1 1 d .
H28A H 0.3623 0.9195 0.0902 0.307 Uiso 1 1 calc R
H28B H 0.3792 0.8667 0.0576 0.307 Uiso 1 1 calc R
H28C H 0.3910 0.9917 0.0724 0.307 Uiso 1 1 calc R
C29 C 0.3905(4) 0.6749(10) 0.1191(4) 0.213(7) Uani 1 1 d .
H29A H 0.3737 0.6827 0.1361 0.320 Uiso 1 1 calc R
H29B H 0.4030 0.6006 0.1226 0.320 Uiso 1 1 calc R
H29C H 0.3737 0.6842 0.0917 0.320 Uiso 1 1 calc R
C30 C 0.4730(6) 0.6652(12) 0.1904(3) 0.347(14) Uani 1 1 d .
H30A H 0.5004 0.6792 0.2081 0.521 Uiso 1 1 calc R
H30B H 0.4723 0.5936 0.1771 0.521 Uiso 1 1 calc R
H30C H 0.4540 0.6630 0.2055 0.521 Uiso 1 1 calc R
C31 C 0.5242(3) 0.8954(15) 0.1869(4) 0.321(13) Uani 1 1 d .
H31A H 0.5210 0.9521 0.2053 0.482 Uiso 1 1 calc R
H31B H 0.5398 0.9268 0.1710 0.482 Uiso 1 1 calc R
H31C H 0.5387 0.8309 0.2016 0.482 Uiso 1 1 calc R
C32 C 0.4671(4) 1.0506(8) 0.1189(4) 0.225(8) Uani 1 1 d .
H32A H 0.4547 1.0625 0.0907 0.338 Uiso 1 1 calc R
H32B H 0.4965 1.0601 0.1260 0.338 Uiso 1 1 calc R
H32C H 0.4563 1.1050 0.1333 0.338 Uiso 1 1 calc R
C33 C 0.7471(3) 1.0148(6) 0.1576(2) 0.078(2) Uani 1 1 d .
C34 C 0.7400(3) 0.9756(7) 0.1937(3) 0.090(3) Uani 1 1 d .
C35 C 0.7732(4) 0.9072(7) 0.2142(3) 0.114(4) Uani 1 1 d .
C36 C 0.8013(3) 0.8983(9) 0.1925(5) 0.135(5) Uani 1 1 d .
C37 C 0.7842(3) 0.9676(9) 0.1569(3) 0.106(3) Uani 1 1 d .
C38 C 0.7210(3) 1.1027(6) 0.1305(2) 0.133(4) Uani 1 1 d .
H38A H 0.7279 1.1767 0.1424 0.199 Uiso 1 1 calc R
H38B H 0.6923 1.0872 0.1267 0.199 Uiso 1 1 calc R
H38C H 0.7258 1.1009 0.1052 0.199 Uiso 1 1 calc R
C39 C 0.7043(4) 1.0081(9) 0.2069(3) 0.170(5) Uani 1 1 d .
H39A H 0.6985 0.9478 0.2227 0.254 Uiso 1 1 calc R
H39B H 0.6805 1.0212 0.1839 0.254 Uiso 1 1 calc R
H39C H 0.7108 1.0764 0.2227 0.254 Uiso 1 1 calc R
C40 C 0.7776(4) 0.8495(9) 0.2560(3) 0.208(7) Uani 1 1 d .
H40A H 0.7854 0.9061 0.2768 0.312 Uiso 1 1 calc R
H40B H 0.7984 0.7913 0.2615 0.312 Uiso 1 1 calc R
H40C H 0.7517 0.8162 0.2552 0.312 Uiso 1 1 calc R
C41 C 0.8403(3) 0.8349(9) 0.2053(5) 0.247(8) Uani 1 1 d .
H41A H 0.8627 0.8862 0.2175 0.370 Uiso 1 1 calc R
H41B H 0.8447 0.7993 0.1825 0.370 Uiso 1 1 calc R
H41C H 0.8391 0.7776 0.2243 0.370 Uiso 1 1 calc R
C42 C 0.8044(4) 0.9837(11) 0.1255(4) 0.245(8) Uani 1 1 d .
H42A H 0.8219 1.0497 0.1317 0.367 Uiso 1 1 calc R
H42B H 0.7836 0.9941 0.0999 0.367 Uiso 1 1 calc R
H42C H 0.8207 0.9178 0.1245 0.367 Uiso 1 1 calc R
C43 C 0.5973(4) 0.1835(8) 0.1549(3) 0.111(3) Uani 1 1 d .
C44 C 0.8486(3) 0.9063(8) 0.0219(3) 0.155(5) Uani 1 1 d D
C45 C 0.8603(4) 0.3554(9) 0.2161(3) 0.243(12) Uani 1 1 d D

loop_
_atom_site_aniso_label
_atom_site_aniso_U_11
_atom_site_aniso_U_22
_atom_site_aniso_U_33
_atom_site_aniso_U_23
_atom_site_aniso_U_13
_atom_site_aniso_U_12
Ir1 0.05063(16) 0.05534(17) 0.04486(14) -0.00457(13) 0.01653(11) 0.00134(13)
Ir2 0.05081(17) 0.05171(17) 0.06921(19) -0.00036(14) -0.00543(13) -0.01009(14)
S1 0.0597(11) 0.0502(10) 0.0391(9) 0.0004(7) 0.0164(8) 0.0042(8)
S2 0.0728(13) 0.0598(13) 0.0712(12) 0.0078(10) -0.0064(10) -0.0062(10)
S3 0.0500(10) 0.0470(10) 0.0580(10) 0.0024(8) 0.0015(8) -0.0069(8)
S4 0.0689(12) 0.0610(12) 0.0558(10) 0.0110(9) 0.0261(9) 0.0183(9)
S5 0.0892(15) 0.0541(12) 0.0770(13) 0.0037(10) 0.0204(12) -0.0119(11)
S6 0.0692(18) 0.151(3) 0.179(3) -0.061(2) 0.0311(19) -0.0056(18)
S7 0.186(4) 0.127(3) 0.109(2) -0.007(2) 0.029(2) -0.046(3)
F1 0.308(10) 0.133(5) 0.155(6) 0.020(4) 0.146(7) 0.034(6)
F2 0.179(5) 0.089(4) 0.120(4) 0.021(3) 0.044(4) 0.023(4)
F3 0.225(8) 0.132(5) 0.146(5) 0.002(4) -0.069(5) -0.024(5)
F4 0.184(7) 0.182(7) 0.211(7) 0.004(5) 0.084(6) -0.005(6)
F5 0.225(9) 0.187(8) 0.457(15) -0.153(9) 0.076(9) 0.029(7)
F6 0.235(9) 0.186(8) 0.82(3) 0.111(11) 0.336(14) -0.019(7)
F7 0.356(14) 0.190(8) 0.296(12) 0.016(7) 0.146(10) 0.094(9)
F8 0.333(15) 0.340(15) 0.341(14) 0.123(11) -0.156(12) -0.131(12)
F9 0.432(16) 0.233(9) 0.353(13) 0.036(9) 0.273(13) 0.051(10)
N1 0.069(4) 0.048(4) 0.061(4) 0.009(3) 0.024(3) -0.007(3)
N2 0.064(4) 0.053(4) 0.052(3) 0.014(3) 0.007(3) 0.001(3)
N3 0.067(4) 0.047(4) 0.067(4) 0.005(3) 0.005(3) -0.004(3)
N4 0.080(5) 0.050(4) 0.103(5) -0.005(4) 0.012(4) -0.002(4)
N5 0.042(3) 0.087(5) 0.071(4) 0.013(3) 0.020(3) -0.014(3)
N6 0.042(3) 0.046(3) 0.062(3) 0.006(3) 0.007(3) -0.007(3)
N7 0.045(3) 0.053(3) 0.047(3) 0.006(3) 0.010(2) -0.004(3)
N8 0.048(3) 0.058(3) 0.041(3) -0.001(3) 0.007(3) -0.014(3)
O1 0.096(4) 0.056(3) 0.087(3) 0.000(3) 0.030(3) 0.006(3)
O2 0.139(6) 0.095(4) 0.143(5) 0.021(4) -0.031(4) -0.059(4)
O3 0.176(6) 0.065(4) 0.175(6) -0.007(3) 0.120(5) 0.001(4)
O4 0.106(6) 0.230(8) 0.194(7) 0.021(6) 0.080(5) -0.007(5)
O5 0.112(7) 0.364(14) 0.244(10) -0.161(10) -0.055(6) -0.019(7)
O6 0.132(6) 0.166(6) 0.219(8) -0.100(6) 0.080(6) -0.018(5)
O7 0.370(17) 0.290(13) 0.236(11) 0.054(9) -0.185(11) -0.150(11)
O8 0.185(9) 0.428(16) 0.176(8) 0.136(9) 0.101(7) 0.034(9)
O9 0.314(14) 0.170(9) 0.336(14) 0.041(8) 0.091(11) 0.142(10)
C1 0.061(4) 0.042(4) 0.044(4) 0.007(3) 0.015(3) 0.005(3)
C2 0.074(5) 0.075(6) 0.074(5) 0.027(4) 0.031(4) 0.001(4)
C3 0.073(5) 0.078(6) 0.058(5) 0.024(4) 0.009(4) 0.006(4)
C4 0.065(5) 0.062(5) 0.074(5) 0.007(4) 0.005(4) -0.013(4)
C5 0.052(4) 0.071(5) 0.077(5) 0.022(4) 0.008(4) -0.010(4)
C6 0.071(5) 0.076(5) 0.077(5) 0.025(4) 0.011(4) -0.001(4)
C7 0.053(5) 0.047(4) 0.070(5) 0.008(4) 0.012(4) 0.012(4)
C8 0.131(9) 0.072(6) 0.098(7) -0.010(5) 0.040(7) -0.003(6)
C9 0.111(8) 0.066(6) 0.084(6) -0.004(5) 0.010(5) -0.028(5)
C10 0.093(6) 0.079(5) 0.083(5) -0.007(4) 0.027(4) -0.041(5)
C11 0.073(6) 0.122(8) 0.169(9) -0.029(6) 0.057(6) -0.005(5)
C12 0.035(4) 0.055(4) 0.061(4) 0.001(3) 0.000(3) -0.013(3)
C13 0.055(5) 0.091(6) 0.079(5) 0.040(4) 0.003(4) -0.008(4)
C14 0.062(5) 0.057(5) 0.083(5) 0.025(4) 0.002(4) -0.010(4)
C15 0.051(4) 0.048(4) 0.054(4) -0.003(3) 0.013(3) -0.004(3)
C16 0.040(3) 0.041(4) 0.054(4) 0.007(3) 0.012(3) -0.003(3)
C17 0.049(4) 0.048(4) 0.062(4) 0.006(3) 0.013(3) 0.001(3)
C18 0.044(4) 0.052(4) 0.039(3) 0.013(3) 0.013(3) 0.001(3)
C19 0.071(5) 0.062(5) 0.052(4) -0.017(3) 0.019(4) -0.005(4)
C20 0.061(5) 0.062(5) 0.057(4) -0.011(3) 0.021(4) 0.001(4)
C21 0.061(5) 0.128(7) 0.100(6) 0.024(5) 0.045(5) 0.001(5)
C22 0.060(5) 0.086(5) 0.062(4) -0.006(4) 0.011(4) -0.023(4)
C23 0.059(5) 0.117(8) 0.063(5) -0.013(5) 0.029(4) 0.032(5)
C24 0.145(10) 0.092(8) 0.139(9) -0.022(7) 0.118(8) -0.017(8)
C25 0.170(14) 0.159(12) 0.060(7) 0.035(8) 0.053(8) 0.098(11)
C26 0.094(9) 0.217(16) 0.074(7) -0.080(10) 0.015(6) 0.043(10)
C27 0.120(9) 0.073(7) 0.125(8) -0.044(6) 0.077(7) -0.015(6)
C28 0.116(9) 0.38(2) 0.119(8) 0.015(10) 0.039(7) 0.130(11)
C29 0.208(13) 0.188(12) 0.339(17) -0.087(11) 0.221(13) -0.114(10)
C30 0.65(3) 0.35(2) 0.155(11) 0.165(13) 0.276(17) 0.39(2)
C31 0.104(10) 0.55(3) 0.251(15) -0.315(19) -0.025(10) 0.063(13)
C32 0.343(19) 0.074(8) 0.367(19) -0.087(10) 0.265(17) -0.079(10)
C33 0.083(6) 0.046(5) 0.080(6) 0.004(4) -0.011(5) -0.026(4)
C34 0.096(7) 0.058(6) 0.091(7) -0.024(5) -0.008(6) -0.023(5)
C35 0.110(9) 0.061(6) 0.101(8) 0.001(5) -0.066(6) -0.026(6)
C36 0.040(6) 0.088(8) 0.221(14) -0.041(8) -0.036(7) -0.023(6)
C37 0.076(7) 0.095(8) 0.130(9) -0.025(6) 0.009(7) -0.050(6)
C38 0.164(9) 0.047(5) 0.133(8) 0.007(5) -0.029(7) -0.019(6)
C39 0.190(12) 0.158(11) 0.167(11) -0.063(8) 0.065(9) 0.008(9)
C40 0.319(17) 0.131(9) 0.082(7) 0.008(7) -0.065(8) -0.079(10)
C41 0.067(8) 0.138(10) 0.44(2) -0.072(12) -0.054(10) 0.000(7)
C42 0.228(15) 0.237(15) 0.349(19) -0.138(14) 0.204(15) -0.179(13)
C43 0.144(10) 0.064(7) 0.114(8) -0.001(6) 0.025(8) 0.022(7)
C44 0.104(10) 0.145(13) 0.214(14) -0.015(11) 0.046(10) -0.077(10)
C45 0.181(18) 0.46(4) 0.080(10) -0.076(16) 0.026(10) -0.06(2)

loop_
_atom_type_symbol
_atom_type_description
_atom_type_scat_dispersion_real
_atom_type_scat_dispersion_imag
_atom_type_scat_source
C C 0.0033 0.0016 'International Tables Vol C Tables 4.2.6.8 and 6.1.1.4'
H H 0.0000 0.0000 'International Tables Vol C Tables 4.2.6.8 and 6.1.1.4'
O O 0.0106 0.0060 'International Tables Vol C Tables 4.2.6.8 and 6.1.1.4'
F F 0.0171 0.0103 'International Tables Vol C Tables 4.2.6.8 and 6.1.1.4'
S S 0.1246 0.1234 'International Tables Vol C Tables 4.2.6.8 and 6.1.1.4'
Ir Ir -1.4442 7.9887 'International Tables Vol C Tables 4.2.6.8 and 6.1.1.4'
N N 0.0061 0.0033 'International Tables Vol C Tables 4.2.6.8 and 6.1.1.4'

loop_
_geom_angle_atom_site_label_1
_geom_angle_atom_site_label_2
_geom_angle_atom_site_label_3
_geom_angle
C24 Ir1 C26 62.6(4)
C24 Ir1 C23 39.0(3)
C26 Ir1 C23 63.0(3)
C24 Ir1 C27 64.0(3)
C26 Ir1 C27 38.8(4)
C23 Ir1 C27 37.2(3)
C24 Ir1 C25 36.9(4)
C26 Ir1 C25 37.5(4)
C23 Ir1 C25 63.2(3)
C27 Ir1 C25 64.0(4)
C24 Ir1 S1 125.3(3)
C26 Ir1 S1 121.5(4)
C23 Ir1 S1 162.5(3)
C27 Ir1 S1 156.2(4)
C25 Ir1 S1 108.9(3)
C24 Ir1 S4 127.6(4)
C26 Ir1 S4 131.9(6)
C23 Ir1 S4 96.4(2)
C27 Ir1 S4 98.0(3)
C25 Ir1 S4 159.3(3)
S1 Ir1 S4 91.57(6)
C37 Ir2 C36 39.3(4)
C37 Ir2 C35 63.8(4)
C36 Ir2 C35 38.1(4)
C37 Ir2 C34 63.7(4)
C36 Ir2 C34 64.1(4)
C35 Ir2 C34 37.4(3)
C37 Ir2 C33 37.3(3)
C36 Ir2 C33 64.5(3)
C35 Ir2 C33 63.7(3)
C34 Ir2 C33 38.8(3)
C37 Ir2 S3 118.8(3)
C36 Ir2 S3 151.4(5)
C35 Ir2 S3 167.4(4)
C34 Ir2 S3 130.9(2)
C33 Ir2 S3 110.2(2)
C37 Ir2 S2 138.2(4)
C36 Ir2 S2 101.6(4)
C35 Ir2 S2 94.9(2)
C34 Ir2 S2 120.9(3)
C33 Ir2 S2 158.2(2)
S3 Ir2 S2 90.02(6)
C1 S1 Ir1 109.2(2)
C7 S2 Ir2 111.5(2)
C12 S3 Ir2 109.5(2)
C18 S4 Ir1 113.06(19)
O2 S5 O3 111.9(4)
O2 S5 O1 117.4(4)
O3 S5 O1 113.5(3)
O2 S5 C43 105.1(5)
O3 S5 C43 102.8(5)
O1 S5 C43 104.4(4)
O5 S6 O6 114.6(5)
O5 S6 O4 111.2(6)
O6 S6 O4 115.0(5)
O5 S6 C44 105.6(6)
O6 S6 C44 101.3(6)
O4 S6 C44 108.0(5)
O9 S7 O8 113.7(7)
O9 S7 O7 121.5(9)
O8 S7 O7 113.4(9)
O9 S7 C45 107.7(8)
O8 S7 C45 104.2(7)
O7 S7 C45 92.2(6)
C1 N1 C2 109.5(6)
C1 N1 C10 126.1(6)
C2 N1 C10 124.1(6)
C1 N2 C3 107.7(6)
C1 N2 C4 125.6(5)
C3 N2 C4 126.5(6)
C7 N3 C9 108.0(7)
C7 N3 C6 125.0(6)
C9 N3 C6 126.9(7)
C8 N4 C7 111.7(7)
C8 N4 C11 124.7(8)
C7 N4 C11 123.5(7)
C12 N5 C13 109.2(6)
C12 N5 C21 125.1(6)
C13 N5 C21 125.6(6)
C12 N6 C14 107.7(5)
C12 N6 C15 127.0(5)
C14 N6 C15 125.3(6)
C18 N7 C20 109.8(5)
C18 N7 C17 125.1(5)
C20 N7 C17 125.1(5)
C18 N8 C19 109.4(5)
C18 N8 C22 125.4(5)
C19 N8 C22 125.1(6)
N1 C1 N2 107.9(5)
N1 C1 S1 128.1(5)
N2 C1 S1 124.1(5)
C3 C2 N1 106.2(6)
C2 C3 N2 108.7(6)
N2 C4 C5 112.7(6)
C4 C5 C6 113.2(6)
N3 C6 C5 110.1(5)
N4 C7 N3 105.3(6)
N4 C7 S2 127.4(6)
N3 C7 S2 127.1(6)
C9 C8 N4 105.9(8)
C8 C9 N3 109.1(8)
N5 C12 N6 108.2(6)
N5 C12 S3 127.1(5)
N6 C12 S3 124.6(5)
C14 C13 N5 107.1(6)
C13 C14 N6 107.7(6)
N6 C15 C16 112.6(5)
C15 C16 C17 113.4(5)
N7 C17 C16 110.4(4)
N8 C18 N7 106.0(5)
N8 C18 S4 127.4(5)
N7 C18 S4 126.6(5)
C20 C19 N8 108.5(6)
C19 C20 N7 106.3(6)
C27 C23 C24 108.2(8)
C27 C23 C28 127.2(12)
C24 C23 C28 124.6(12)
C27 C23 Ir1 71.6(4)
C24 C23 Ir1 69.7(4)
C28 C23 Ir1 126.6(5)
C25 C24 C23 108.8(10)
C25 C24 C29 125.7(15)
C23 C24 C29 125.4(13)
C25 C24 Ir1 73.4(6)
C23 C24 Ir1 71.3(4)
C29 C24 Ir1 124.3(6)
C24 C25 C26 107.7(11)
C24 C25 C30 125.7(18)
C26 C25 C30 126.3(18)
C24 C25 Ir1 69.7(5)
C26 C25 Ir1 70.0(6)
C30 C25 Ir1 130.7(7)
C25 C26 C27 109.1(10)
C25 C26 C31 130.0(18)
C27 C26 C31 120.9(17)
C25 C26 Ir1 72.5(6)
C27 C26 Ir1 71.0(5)
C31 C26 Ir1 124.0(7)
C23 C27 C26 106.2(9)
C23 C27 C32 125.0(13)
C26 C27 C32 128.8(14)
C23 C27 Ir1 71.2(4)
C26 C27 Ir1 70.1(5)
C32 C27 Ir1 124.7(6)
C37 C33 C34 107.3(8)
C37 C33 C38 128.9(10)
C34 C33 C38 123.3(9)
C37 C33 Ir2 70.4(5)
C34 C33 Ir2 70.1(4)
C38 C33 Ir2 131.1(5)
C35 C34 C33 107.7(9)
C35 C34 C39 126.9(11)
C33 C34 C39 125.3(9)
C35 C34 Ir2 70.9(5)
C33 C34 Ir2 71.1(5)
C39 C34 Ir2 125.7(6)
C34 C35 C36 110.2(10)
C34 C35 C40 123.3(13)
C36 C35 C40 126.5(12)
C34 C35 Ir2 71.7(4)
C36 C35 Ir2 70.9(6)
C40 C35 Ir2 124.2(6)
C35 C36 C37 105.7(9)
C35 C36 C41 125.5(15)
C37 C36 C41 128.8(16)
C35 C36 Ir2 71.0(5)
C37 C36 Ir2 70.3(5)
C41 C36 Ir2 125.0(7)
C33 C37 C36 109.2(10)
C33 C37 C42 126.9(12)
C36 C37 C42 123.9(13)
C33 C37 Ir2 72.3(5)
C36 C37 Ir2 70.3(5)
C42 C37 Ir2 123.8(6)
F3 C43 F2 109.1(9)
F3 C43 F1 105.1(9)
F2 C43 F1 103.2(9)
F3 C43 S5 114.3(9)
F2 C43 S5 114.1(7)
F1 C43 S5 110.1(8)
F6 C44 F5 106.7(9)
F6 C44 F4 108.8(10)
F5 C44 F4 101.2(9)
F6 C44 S6 113.4(8)
F5 C44 S6 114.2(8)
F4 C44 S6 111.7(7)
F9 C45 F8 116.7(13)
F9 C45 F7 102.9(10)
F8 C45 F7 102.5(11)
F9 C45 S7 115.9(8)
F8 C45 S7 105.4(8)
F7 C45 S7 112.9(9)

loop_
_geom_bond_atom_site_label_1
_geom_bond_atom_site_label_2
_geom_bond_distance
Ir1 C24 2.122(8)
Ir1 C26 2.137(8)
Ir1 C23 2.144(7)
Ir1 C27 2.149(7)
Ir1 C25 2.169(9)
Ir1 S1 2.3066(16)
Ir1 S4 2.3086(17)
Ir2 C37 2.158(8)
Ir2 C36 2.158(8)
Ir2 C35 2.160(8)
Ir2 C34 2.170(8)
Ir2 C33 2.183(7)
Ir2 S3 2.2912(16)
Ir2 S2 2.3033(19)
S1 C1 1.741(6)
S2 C7 1.680(7)
S3 C12 1.742(6)
S4 C18 1.719(6)
S5 O2 1.398(5)
S5 O3 1.426(6)
S5 O1 1.428(4)
S5 C43 1.745(10)
S6 O5 1.388(7)
S6 O6 1.428(6)
S6 O4 1.486(7)
S6 C44 1.665(8)
S7 O9 1.320(9)
S7 O8 1.349(8)
S7 O7 1.448(9)
S7 C45 1.708(9)
F1 C43 1.356(11)
F2 C43 1.328(9)
F3 C43 1.272(11)
F4 C44 1.351(7)
F5 C44 1.351(8)
F6 C44 1.271(7)
F7 C45 1.315(9)
F8 C45 1.282(8)
F9 C45 1.276(8)
N1 C1 1.314(7)
N1 C2 1.383(7)
N1 C10 1.460(7)
N2 C1 1.341(7)
N2 C3 1.373(7)
N2 C4 1.473(7)
N3 C7 1.368(7)
N3 C9 1.373(8)
N3 C6 1.455(8)
N4 C8 1.349(9)
N4 C7 1.353(8)
N4 C11 1.484(8)
N5 C12 1.333(7)
N5 C13 1.375(8)
N5 C21 1.422(7)
N6 C12 1.341(7)
N6 C14 1.391(7)
N6 C15 1.468(7)
N7 C18 1.353(6)
N7 C20 1.366(7)
N7 C17 1.482(7)
N8 C18 1.337(7)
N8 C19 1.358(7)
N8 C22 1.450(7)
C2 C3 1.319(8)
C4 C5 1.493(8)
C5 C6 1.521(8)
C8 C9 1.347(10)
C13 C14 1.337(8)
C15 C16 1.512(7)
C16 C17 1.519(7)
C19 C20 1.335(8)
C23 C27 1.370(11)
C23 C24 1.423(11)
C23 C28 1.452(10)
C24 C25 1.358(14)
C24 C29 1.525(12)
C25 C26 1.383(15)
C25 C30 1.497(14)
C26 C27 1.425(14)
C26 C31 1.509(14)
C27 C32 1.504(12)
C33 C37 1.389(11)
C33 C34 1.447(10)
C33 C38 1.493(9)
C34 C35 1.390(11)
C34 C39 1.487(11)
C35 C36 1.409(14)
C35 C40 1.585(12)
C36 C37 1.453(14)
C36 C41 1.464(13)
C37 C42 1.495(12)
